data_4343190
loop_
_publ_author_name
'Sinha, Indranil'
'Hepp, Alexander'
'Schirmer, Birgitta'
'K\"osters, Jutta'
'Neugebauer, Johannes'
'M\"uller, Jens'

_publ_section_title
;
 Regioselectivity of the C-metalation of 6-furylpurine: importance of
 directing effects.
;
_journal_issue 9
_journal_name_full 'Inorganic chemistry'
_journal_page_first 4183
_journal_page_last 4185
_journal_paper_doi 10.1021/acs.inorgchem.5b00450
_journal_volume 54
_journal_year 2015
_chemical_formula_sum 'C19 H20 Cl4 N4 O5 Pt'
_chemical_formula_weight 721.28
_chemical_name_systematic
;
 ?
;
_space_group_crystal_system triclinic
_space_group_IT_number 2
_space_group_name_Hall '-P 1'
_space_group_name_H-M_alt 'P -1'
_symmetry_space_group_name_Hall '-P 1'
_symmetry_space_group_name_H-M 'P -1'
_atom_sites_solution_hydrogens geom
_audit_creation_method SHELXL-2013
_cell_angle_alpha 65.0880(10)
_cell_angle_beta 79.0450(10)
_cell_angle_gamma 75.1000(10)
_cell_formula_units_Z 2
_cell_length_a 7.0458(3)
_cell_length_b 13.6789(7)
_cell_length_c 13.7056(6)
_cell_measurement_reflns_used 9944
_cell_measurement_temperature 153(2)
_cell_measurement_theta_max 30.04
_cell_measurement_theta_min 2.77
_cell_volume 1152.70(9)
_computing_cell_refinement 'SAINT V8.18C (Bruker AXS Inc.)'
_computing_data_collection 'APEX2 v2012.2-0'
_computing_data_reduction 'SAINT V8.18C (Bruker AXS Inc.)'
_computing_structure_refinement 'SHELXL-2013 (Sheldrick, 2013)'
_computing_structure_solution 'SHELXS-97 (Sheldrick, 2008)'
_diffrn_ambient_temperature 153(2)
_diffrn_measured_fraction_theta_full 0.984
_diffrn_measured_fraction_theta_max 0.989
_diffrn_measurement_device_type 'Photon 100 CMOS-detector'
_diffrn_measurement_method 'omega scan'
_diffrn_radiation_type MoK\a
_diffrn_radiation_wavelength 0.71073
_diffrn_reflns_av_R_equivalents 0.0219
_diffrn_reflns_av_unetI/netI 0.0233
_diffrn_reflns_laue_measured_fraction_full 0.984
_diffrn_reflns_laue_measured_fraction_max 0.989
_diffrn_reflns_limit_h_max 9
_diffrn_reflns_limit_h_min -9
_diffrn_reflns_limit_k_max 19
_diffrn_reflns_limit_k_min -19
_diffrn_reflns_limit_l_max 19
_diffrn_reflns_limit_l_min -19
_diffrn_reflns_number 18597
_diffrn_reflns_point_group_measured_fraction_full 0.984
_diffrn_reflns_point_group_measured_fraction_max 0.989
_diffrn_reflns_theta_full 25.242
_diffrn_reflns_theta_max 30.052
_diffrn_reflns_theta_min 2.771
_diffrn_source Microfocus
_exptl_absorpt_coefficient_mu 6.590
_exptl_absorpt_correction_T_max 0.8268
_exptl_absorpt_correction_T_min 0.2597
_exptl_absorpt_correction_type multi-scan
_exptl_absorpt_process_details 'SADABS V2008/1 (Bruker AXS)'
_exptl_crystal_colour colourless
_exptl_crystal_density_diffrn 2.078
_exptl_crystal_description needle
_exptl_crystal_F_000 696
_exptl_crystal_size_max 0.280
_exptl_crystal_size_mid 0.060
_exptl_crystal_size_min 0.030
_refine_diff_density_max 4.584
_refine_diff_density_min -1.809
_refine_diff_density_rms 0.156
_refine_ls_extinction_method none
_refine_ls_goodness_of_fit_ref 1.066
_refine_ls_hydrogen_treatment constr
_refine_ls_matrix_type full
_refine_ls_number_parameters 299
_refine_ls_number_reflns 6683
_refine_ls_number_restraints 0
_refine_ls_restrained_S_all 1.066
_refine_ls_R_factor_all 0.0283
_refine_ls_R_factor_gt 0.0267
_refine_ls_shift/su_max 0.000
_refine_ls_shift/su_mean 0.000
_refine_ls_structure_factor_coef Fsqd
_refine_ls_weighting_details 'w=1/[\s^2^(Fo^2^)+(0.0370P)^2^+2.8668P] where P=(Fo^2^+2Fc^2^)/3'
_refine_ls_weighting_scheme calc
_refine_ls_wR_factor_gt 0.0693
_refine_ls_wR_factor_ref 0.0703
_reflns_Friedel_coverage 0.000
_reflns_number_gt 6374
_reflns_number_total 6683
_reflns_threshold_expression 'I > 2\s(I)'
_cod_data_source_file ic5b00450_si_002.cif
_cod_data_source_block sadp-1
_cod_database_code 4343190
_shelx_space_group_comment
;
The symmetry employed for this shelxl refinement is uniquely defined
by the following loop, which should always be used as a source of
symmetry information in preference to the above space-group names.
They are only intended as comments.
;
_shelx_estimated_absorpt_t_min 0.260
_shelx_estimated_absorpt_t_max 0.827
_shelxl_version_number 2013-4

loop_
_space_group_symop_operation_xyz
'x, y, z'
'-x, -y, -z'

loop_
_atom_site_label
_atom_site_type_symbol
_atom_site_fract_x
_atom_site_fract_y
_atom_site_fract_z
_atom_site_U_iso_or_equiv
_atom_site_adp_type
_atom_site_occupancy
_atom_site_site_symmetry_order
_atom_site_calc_flag
_atom_site_refinement_flags_posn
_atom_site_refinement_flags_adp
Pt1 Pt 0.36053(2) 0.30945(2) 0.49365(2) 0.01896(4) Uani 1 1 d . .
Cl1L Cl 0.26535(16) 0.79109(9) 1.09551(8) 0.0378(2) Uani 1 1 d . .
Cl3L Cl 0.4979(2) 0.81255(16) 0.89479(13) 0.0664(4) Uani 1 1 d . .
Cl2L Cl 0.3833(3) 0.60563(18) 1.0354(3) 0.1395(13) Uani 1 1 d . .
Cl1A Cl 0.91372(11) 0.99759(6) 0.75810(6) 0.02234(14) Uani 1 1 d . .
C5OD C 0.2149(5) 0.2612(3) 0.3309(3) 0.0276(7) Uani 1 1 d . .
H5OB H 0.2223 0.2675 0.2557 0.033 Uiso 1 1 calc R U
H5OA H 0.0736 0.2735 0.3576 0.033 Uiso 1 1 calc R U
O1 O 0.1820(4) 0.6254(2) 0.5059(2) 0.0309(5) Uani 1 1 d . .
C4* C 0.2746(5) 0.5672(3) 0.3710(3) 0.0282(7) Uani 1 1 d . .
H4* H 0.3060 0.5686 0.3000 0.034 Uiso 1 1 calc R U
O3A O 0.9734(5) 1.0552(4) 0.6469(3) 0.0656(13) Uani 1 1 d . .
O4A O 0.7194(5) 1.0478(4) 0.7862(3) 0.0688(13) Uani 1 1 d . .
O2A O 1.0444(7) 0.9963(6) 0.8236(4) 0.098(2) Uani 1 1 d . .
O1A O 0.9137(10) 0.8893(4) 0.7766(6) 0.113(3) Uani 1 1 d . .
C5 C 0.2420(5) 0.3416(3) 0.7054(3) 0.0229(6) Uani 1 1 d . .
N9 N 0.2621(4) 0.1762(3) 0.8358(2) 0.0276(6) Uani 1 1 d . .
C1L C 0.3122(8) 0.7493(5) 0.9872(5) 0.0542(14) Uani 1 1 d . .
H1L H 0.1890 0.7729 0.9502 0.065 Uiso 1 1 calc R U
C3OD C 0.3726(5) 0.1363(3) 0.5040(3) 0.0253(6) Uani 1 1 d . .
H7OB H 0.2759 0.1259 0.5642 0.030 Uiso 1 1 calc R U
C4OD C 0.3129(5) 0.1446(3) 0.3999(3) 0.0289(7) Uani 1 1 d . .
H4OB H 0.2204 0.0946 0.4173 0.035 Uiso 1 1 calc R U
H4OA H 0.4314 0.1200 0.3578 0.035 Uiso 1 1 calc R U
C6OD C 0.3037(5) 0.3498(3) 0.3303(3) 0.0238(6) Uani 1 1 d . .
H6O H 0.2149 0.4153 0.3297 0.029 Uiso 1 1 calc R U
C7OD C 0.5032(5) 0.3463(3) 0.3305(3) 0.0230(6) Uani 1 1 d . .
H7O H 0.5371 0.4064 0.3363 0.028 Uiso 1 1 calc R U
C8OD C 0.6698(5) 0.2539(3) 0.3224(3) 0.0262(6) Uani 1 1 d . .
H8OA H 0.7867 0.2853 0.2815 0.031 Uiso 1 1 calc R U
H8OB H 0.6299 0.2192 0.2811 0.031 Uiso 1 1 calc R U
C1OD C 0.7270(5) 0.1658(3) 0.4321(3) 0.0254(6) Uani 1 1 d . .
H1OA H 0.7930 0.0966 0.4227 0.031 Uiso 1 1 calc R U
H1OB H 0.8238 0.1889 0.4574 0.031 Uiso 1 1 calc R U
C2OD C 0.5573(5) 0.1429(3) 0.5177(3) 0.0235(6) Uani 1 1 d . .
H2O H 0.5792 0.1319 0.5882 0.028 Uiso 1 1 calc R U
N7 N 0.3022(4) 0.2669(2) 0.6574(2) 0.0223(5) Uani 1 1 d . .
C6 C 0.2019(5) 0.4555(3) 0.6624(3) 0.0252(6) Uani 1 1 d . .
C2* C 0.2235(5) 0.5125(3) 0.5482(3) 0.0234(6) Uani 1 1 d . .
C5* C 0.2152(6) 0.6563(3) 0.3974(3) 0.0315(7) Uani 1 1 d . .
H5* H 0.1990 0.7304 0.3465 0.038 Uiso 1 1 calc R U
C3* C 0.2814(5) 0.4710(3) 0.4692(3) 0.0220(6) Uani 1 1 d . .
N1 N 0.1442(5) 0.5062(3) 0.7321(3) 0.0333(7) Uani 1 1 d . .
C2 C 0.1259(7) 0.4433(4) 0.8378(4) 0.0409(10) Uani 1 1 d . .
H2 H 0.0858 0.4819 0.8844 0.049 Uiso 1 1 calc R U
N3 N 0.1565(5) 0.3332(3) 0.8871(3) 0.0376(8) Uani 1 1 d . .
C4 C 0.2157(5) 0.2866(3) 0.8164(3) 0.0276(7) Uani 1 1 d . .
C8 C 0.3122(5) 0.1685(3) 0.7390(3) 0.0251(6) Uani 1 1 d . .
H8 H 0.3503 0.1008 0.7300 0.030 Uiso 1 1 calc R U
C9 C 0.2575(7) 0.0858(4) 0.9432(3) 0.0389(9) Uani 1 1 d . .
H9B H 0.1246 0.0695 0.9644 0.058 Uiso 1 1 calc R U
H9C H 0.2927 0.1074 0.9960 0.058 Uiso 1 1 calc R U
H9A H 0.3521 0.0202 0.9406 0.058 Uiso 1 1 calc R U

loop_
_atom_site_aniso_label
_atom_site_aniso_U_11
_atom_site_aniso_U_22
_atom_site_aniso_U_33
_atom_site_aniso_U_23
_atom_site_aniso_U_13
_atom_site_aniso_U_12
Pt1 0.01508(6) 0.01475(6) 0.02361(7) -0.00494(4) 0.00084(4) -0.00368(4)
Cl1L 0.0405(5) 0.0356(5) 0.0333(4) -0.0126(4) 0.0038(4) -0.0076(4)
Cl3L 0.0566(8) 0.1106(12) 0.0674(8) -0.0677(9) 0.0312(6) -0.0453(8)
Cl2L 0.0883(14) 0.0748(12) 0.287(4) -0.125(2) 0.0692(19) -0.0367(10)
Cl1A 0.0214(3) 0.0250(3) 0.0219(3) -0.0100(3) -0.0003(3) -0.0065(3)
C5OD 0.0214(15) 0.0264(16) 0.0367(18) -0.0140(14) -0.0029(13) -0.0049(12)
O1 0.0280(13) 0.0168(11) 0.0478(16) -0.0119(11) -0.0077(11) -0.0028(9)
C4* 0.0248(16) 0.0183(14) 0.0360(18) -0.0036(13) -0.0058(13) -0.0053(12)
O3A 0.0398(19) 0.085(3) 0.0288(16) 0.0083(17) 0.0088(13) -0.0030(18)
O4A 0.0353(18) 0.081(3) 0.050(2) -0.010(2) 0.0097(15) 0.0184(18)
O2A 0.057(3) 0.206(7) 0.065(3) -0.066(4) -0.007(2) -0.057(3)
O1A 0.147(5) 0.063(3) 0.152(6) -0.076(4) 0.077(4) -0.067(3)
C5 0.0169(13) 0.0240(15) 0.0281(15) -0.0115(13) -0.0012(11) -0.0032(11)
N9 0.0228(13) 0.0292(15) 0.0237(13) -0.0052(11) -0.0006(10) -0.0033(11)
C1L 0.044(3) 0.066(3) 0.080(4) -0.057(3) 0.022(2) -0.026(2)
C3OD 0.0241(15) 0.0139(13) 0.0332(17) -0.0069(12) 0.0022(12) -0.0036(11)
C4OD 0.0221(15) 0.0221(15) 0.043(2) -0.0138(15) -0.0015(13) -0.0046(12)
C6OD 0.0203(14) 0.0204(14) 0.0271(15) -0.0060(12) -0.0023(11) -0.0040(11)
C7OD 0.0201(14) 0.0250(15) 0.0215(14) -0.0058(12) -0.0003(11) -0.0073(11)
C8OD 0.0181(14) 0.0306(17) 0.0266(15) -0.0100(13) 0.0023(11) -0.0048(12)
C1OD 0.0179(14) 0.0252(15) 0.0285(16) -0.0091(13) 0.0008(11) -0.0010(11)
C2OD 0.0203(14) 0.0177(13) 0.0278(15) -0.0079(12) 0.0011(11) -0.0004(11)
N7 0.0193(12) 0.0195(12) 0.0248(13) -0.0073(10) 0.0010(10) -0.0033(9)
C6 0.0167(14) 0.0253(15) 0.0371(18) -0.0158(14) -0.0044(12) -0.0025(11)
C2* 0.0182(13) 0.0153(13) 0.0364(17) -0.0085(12) -0.0057(12) -0.0034(10)
C5* 0.0281(17) 0.0182(15) 0.043(2) -0.0047(14) -0.0091(14) -0.0046(12)
C3* 0.0165(13) 0.0155(13) 0.0305(16) -0.0051(12) -0.0032(11) -0.0036(10)
N1 0.0270(15) 0.0336(16) 0.0471(19) -0.0253(15) -0.0067(13) 0.0000(12)
C2 0.036(2) 0.052(3) 0.044(2) -0.031(2) -0.0088(17) 0.0018(18)
N3 0.0321(17) 0.046(2) 0.0366(17) -0.0223(16) -0.0062(13) 0.0015(14)
C4 0.0185(14) 0.0328(18) 0.0311(17) -0.0139(14) -0.0016(12) -0.0024(12)
C8 0.0226(15) 0.0215(15) 0.0255(15) -0.0052(12) 0.0008(12) -0.0041(11)
C9 0.036(2) 0.043(2) 0.0249(17) -0.0046(16) -0.0019(15) -0.0042(17)

loop_
_atom_type_symbol
_atom_type_description
_atom_type_scat_dispersion_real
_atom_type_scat_dispersion_imag
_atom_type_scat_source
C C 0.0033 0.0016 'International Tables Vol C Tables 4.2.6.8 and 6.1.1.4'
H H 0.0000 0.0000 'International Tables Vol C Tables 4.2.6.8 and 6.1.1.4'
N N 0.0061 0.0033 'International Tables Vol C Tables 4.2.6.8 and 6.1.1.4'
O O 0.0106 0.0060 'International Tables Vol C Tables 4.2.6.8 and 6.1.1.4'
Cl Cl 0.1484 0.1585 'International Tables Vol C Tables 4.2.6.8 and 6.1.1.4'
Pt Pt -1.7033 8.3905 'International Tables Vol C Tables 4.2.6.8 and 6.1.1.4'

loop_
_geom_angle_atom_site_label_1
_geom_angle_atom_site_label_2
_geom_angle_atom_site_label_3
_geom_angle
C3* Pt1 N7 90.00(13)
C3* Pt1 C6OD 90.14(13)
N7 Pt1 C6OD 157.79(12)
C3* Pt1 C7OD 92.30(13)
N7 Pt1 C7OD 164.54(12)
C6OD Pt1 C7OD 37.55(12)
C3* Pt1 C2OD 159.13(13)
N7 Pt1 C2OD 91.72(12)
C6OD Pt1 C2OD 95.97(13)
C7OD Pt1 C2OD 80.79(12)
C3* Pt1 C3OD 165.01(13)
N7 Pt1 C3OD 94.25(12)
C6OD Pt1 C3OD 80.52(13)
C7OD Pt1 C3OD 87.42(13)
C2OD Pt1 C3OD 35.22(12)
O1A Cl1A O2A 108.4(5)
O1A Cl1A O4A 108.5(3)
O2A Cl1A O4A 109.6(3)
O1A Cl1A O3A 109.3(3)
O2A Cl1A O3A 110.5(3)
O4A Cl1A O3A 110.4(2)
C6OD C5OD C4OD 114.6(3)
C6OD C5OD H5OB 108.6
C4OD C5OD H5OB 108.6
C6OD C5OD H5OA 108.6
C4OD C5OD H5OA 108.6
H5OB C5OD H5OA 107.6
C5* O1 C2* 105.4(3)
C5* C4* C3* 107.8(4)
C5* C4* H4* 126.1
C3* C4* H4* 126.1
N7 C5 C6 131.8(3)
N7 C5 C4 109.8(3)
C6 C5 C4 118.5(3)
C8 N9 C4 107.0(3)
C8 N9 C9 127.6(3)
C4 N9 C9 125.3(3)
Cl1L C1L Cl2L 109.7(4)
Cl1L C1L Cl3L 109.2(3)
Cl2L C1L Cl3L 110.9(3)
Cl1L C1L H1L 109.0
Cl2L C1L H1L 109.0
Cl3L C1L H1L 109.0
C2OD C3OD C4OD 124.7(3)
C2OD C3OD Pt1 71.39(19)
C4OD C3OD Pt1 109.3(2)
C2OD C3OD H7OB 117.6
C4OD C3OD H7OB 117.6
Pt1 C3OD H7OB 89.3
C3OD C4OD C5OD 112.6(3)
C3OD C4OD H4OB 109.1
C5OD C4OD H4OB 109.1
C3OD C4OD H4OA 109.1
C5OD C4OD H4OA 109.1
H4OB C4OD H4OA 107.8
C7OD C6OD C5OD 126.8(3)
C7OD C6OD Pt1 71.7(2)
C5OD C6OD Pt1 108.2(2)
C7OD C6OD H6O 116.6
C5OD C6OD H6O 116.6
Pt1 C6OD H6O 90.1
C6OD C7OD C8OD 125.0(3)
C6OD C7OD Pt1 70.72(19)
C8OD C7OD Pt1 112.6(2)
C6OD C7OD H7O 117.5
C8OD C7OD H7O 117.5
Pt1 C7OD H7O 86.6
C7OD C8OD C1OD 113.4(3)
C7OD C8OD H8OA 108.9
C1OD C8OD H8OA 108.9
C7OD C8OD H8OB 108.9
C1OD C8OD H8OB 108.9
H8OA C8OD H8OB 107.7
C2OD C1OD C8OD 114.5(3)
C2OD C1OD H1OA 108.6
C8OD C1OD H1OA 108.6
C2OD C1OD H1OB 108.6
C8OD C1OD H1OB 108.6
H1OA C1OD H1OB 107.6
C3OD C2OD C1OD 126.4(3)
C3OD C2OD Pt1 73.39(18)
C1OD C2OD Pt1 105.4(2)
C3OD C2OD H2O 116.8
C1OD C2OD H2O 116.8
Pt1 C2OD H2O 91.3
C8 N7 C5 105.0(3)
C8 N7 Pt1 130.9(2)
C5 N7 Pt1 124.1(2)
N1 C6 C5 117.6(3)
N1 C6 C2* 123.7(3)
C5 C6 C2* 118.7(3)
O1 C2* C3* 112.2(3)
O1 C2* C6 118.5(3)
C3* C2* C6 129.3(3)
O1 C5* C4* 111.0(3)
O1 C5* H5* 124.5
C4* C5* H5* 124.5
C2* C3* C4* 103.6(3)
C2* C3* Pt1 126.1(2)
C4* C3* Pt1 130.3(3)
C2 N1 C6 118.0(4)
N1 C2 N3 128.8(4)
N1 C2 H2 115.6
N3 C2 H2 115.6
C4 N3 C2 111.4(4)
N3 C4 N9 128.4(4)
N3 C4 C5 125.7(4)
N9 C4 C5 105.9(3)
N7 C8 N9 112.3(3)
N7 C8 H8 123.9
N9 C8 H8 123.9
N9 C9 H9B 109.5
N9 C9 H9C 109.5
H9B C9 H9C 109.5
N9 C9 H9A 109.5
H9B C9 H9A 109.5
H9C C9 H9A 109.5

loop_
_geom_bond_atom_site_label_1
_geom_bond_atom_site_label_2
_geom_bond_distance
Pt1 C3* 2.029(3)
Pt1 N7 2.053(3)
Pt1 C6OD 2.159(3)
Pt1 C7OD 2.172(3)
Pt1 C2OD 2.267(3)
Pt1 C3OD 2.292(3)
Cl1L C1L 1.752(5)
Cl3L C1L 1.759(5)
Cl2L C1L 1.754(6)
Cl1A O1A 1.393(4)
Cl1A O2A 1.395(4)
Cl1A O4A 1.426(3)
Cl1A O3A 1.427(3)
C5OD C6OD 1.497(5)
C5OD C4OD 1.525(5)
C5OD H5OB 0.9900
C5OD H5OA 0.9900
O1 C5* 1.355(5)
O1 C2* 1.373(4)
C4* C5* 1.357(5)
C4* C3* 1.430(5)
C4* H4* 0.9500
C5 N7 1.377(4)
C5 C6 1.384(5)
C5 C4 1.384(5)
N9 C8 1.348(5)
N9 C4 1.377(5)
N9 C9 1.472(5)
C1L H1L 1.0000
C3OD C2OD 1.379(5)
C3OD C4OD 1.515(5)
C3OD H7OB 0.9500
C4OD H4OB 0.9900
C4OD H4OA 0.9900
C6OD C7OD 1.394(4)
C6OD H6O 0.9500
C7OD C8OD 1.514(5)
C7OD H7O 0.9500
C8OD C1OD 1.527(5)
C8OD H8OA 0.9900
C8OD H8OB 0.9900
C1OD C2OD 1.502(5)
C1OD H1OA 0.9900
C1OD H1OB 0.9900
C2OD H2O 0.9500
N7 C8 1.335(4)
C6 N1 1.352(5)
C6 C2* 1.422(5)
C2* C3* 1.377(5)
C5* H5* 0.9500
N1 C2 1.339(6)
C2 N3 1.343(6)
C2 H2 0.9500
N3 C4 1.323(5)
C8 H8 0.9500
C9 H9B 0.9800
C9 H9C 0.9800
C9 H9A 0.9800

loop_
_geom_torsion_atom_site_label_1
_geom_torsion_atom_site_label_2
_geom_torsion_atom_site_label_3
_geom_torsion_atom_site_label_4
_geom_torsion
C2OD C3OD C4OD C5OD -94.4(4)
Pt1 C3OD C4OD C5OD -14.1(3)
C6OD C5OD C4OD C3OD 38.6(4)
C4OD C5OD C6OD C7OD 37.5(5)
C4OD C5OD C6OD Pt1 -43.0(4)
C5OD C6OD C7OD C8OD 5.2(6)
Pt1 C6OD C7OD C8OD 104.6(3)
C5OD C6OD C7OD Pt1 -99.4(4)
C6OD C7OD C8OD C1OD -92.7(4)
Pt1 C7OD C8OD C1OD -11.0(4)
C7OD C8OD C1OD C2OD 35.6(4)
C4OD C3OD C2OD C1OD 3.9(5)
Pt1 C3OD C2OD C1OD -97.2(3)
C4OD C3OD C2OD Pt1 101.0(3)
C8OD C1OD C2OD C3OD 40.6(5)
C8OD C1OD C2OD Pt1 -39.9(3)
C6 C5 N7 C8 -178.4(4)
C4 C5 N7 C8 -0.2(4)
C6 C5 N7 Pt1 1.8(5)
C4 C5 N7 Pt1 -179.9(2)
N7 C5 C6 N1 179.9(3)
C4 C5 C6 N1 1.8(5)
N7 C5 C6 C2* -0.2(5)
C4 C5 C6 C2* -178.3(3)
C5* O1 C2* C3* -0.2(4)
C5* O1 C2* C6 180.0(3)
N1 C6 C2* O1 -0.6(5)
C5 C6 C2* O1 179.5(3)
N1 C6 C2* C3* 179.7(3)
C5 C6 C2* C3* -0.2(5)
C2* O1 C5* C4* 0.2(4)
C3* C4* C5* O1 -0.1(4)
O1 C2* C3* C4* 0.2(4)
C6 C2* C3* C4* 179.9(3)
O1 C2* C3* Pt1 179.1(2)
C6 C2* C3* Pt1 -1.2(5)
C5* C4* C3* C2* 0.0(4)
C5* C4* C3* Pt1 -178.9(3)
C5 C6 N1 C2 -1.3(5)
C2* C6 N1 C2 178.8(4)
C6 N1 C2 N3 -0.4(7)
N1 C2 N3 C4 1.3(7)
C2 N3 C4 N9 179.7(4)
C2 N3 C4 C5 -0.7(6)
C8 N9 C4 N3 179.3(4)
C9 N9 C4 N3 -1.0(6)
C8 N9 C4 C5 -0.4(4)
C9 N9 C4 C5 179.3(3)
N7 C5 C4 N3 -179.3(3)
C6 C5 C4 N3 -0.8(5)
N7 C5 C4 N9 0.4(4)
C6 C5 C4 N9 178.9(3)
C5 N7 C8 N9 0.0(4)
Pt1 N7 C8 N9 179.7(2)
C4 N9 C8 N7 0.3(4)
C9 N9 C8 N7 -179.4(3)
